data_7121866
loop_
_publ_author_name
'Wei, Yan-Li'
'Jing, Jing'
'Shi, Chao'
'Ye, Heng-Yun'
'Wang, Zhong-Xia'
'Zhang, Yi'

_publ_section_title
;
 Unusual high-temperature reversible phase transition containing
 dielectric and nonlinear optical switches in host-guest supramolecular
 crown ether clathrates.
;
_journal_issue 58
_journal_name_full 'Chemical communications (Cambridge, England)'
_journal_page_first 8076
_journal_page_last 8079
_journal_paper_doi 10.1039/c8cc03885f
_journal_volume 54
_journal_year 2018
_chemical_formula_moiety 'C12 H24 O6, C6 H6 F2 N, Cl O4'
_chemical_formula_sum 'C18 H30 Cl F2 N O10'
_chemical_formula_weight 493.88
_space_group_crystal_system orthorhombic
_space_group_IT_number 29
_space_group_name_Hall 'P 2c -2ac'
_space_group_name_H-M_alt 'P c a 21'
_symmetry_space_group_name_Hall 'P 2c -2ac'
_symmetry_space_group_name_H-M 'P c a 21'
_atom_sites_solution_hydrogens mixed
_audit_creation_method SHELXL-2014/7
_audit_update_record
;
2018-04-08 deposited with the CCDC.
2018-06-22 downloaded from the CCDC.
;
_cell_angle_alpha 90
_cell_angle_beta 90
_cell_angle_gamma 90
_cell_formula_units_Z 4
_cell_length_a 14.558(5)
_cell_length_b 11.247(4)
_cell_length_c 14.392(5)
_cell_measurement_reflns_used 5200
_cell_measurement_temperature 203
_cell_measurement_theta_max 27.457
_cell_measurement_theta_min 3.136
_cell_volume 2356.5(14)
_computing_structure_refinement 'SHELXL-2014/7 (Sheldrick, 2014)'
_diffrn_ambient_temperature 203(2)
_diffrn_measured_fraction_theta_full 0.993
_diffrn_measured_fraction_theta_max 0.986
_diffrn_measurement_device_type 'Rigaku, SCXmini'
_diffrn_measurement_method '\w scans'
_diffrn_radiation_type MoK\a
_diffrn_radiation_wavelength 0.71073
_diffrn_reflns_av_R_equivalents 0.0710
_diffrn_reflns_av_unetI/netI 0.0707
_diffrn_reflns_Laue_measured_fraction_full 0.993
_diffrn_reflns_Laue_measured_fraction_max 0.986
_diffrn_reflns_limit_h_max 18
_diffrn_reflns_limit_h_min -18
_diffrn_reflns_limit_k_max 12
_diffrn_reflns_limit_k_min -14
_diffrn_reflns_limit_l_max 16
_diffrn_reflns_limit_l_min -17
_diffrn_reflns_number 16630
_diffrn_reflns_point_group_measured_fraction_full 0.976
_diffrn_reflns_point_group_measured_fraction_max 0.964
_diffrn_reflns_theta_full 25.242
_diffrn_reflns_theta_max 27.457
_diffrn_reflns_theta_min 3.136
_exptl_absorpt_coefficient_mu 0.229
_exptl_crystal_colour colorless
_exptl_crystal_density_diffrn 1.389
_exptl_crystal_description block
_exptl_crystal_F_000 1040
_exptl_crystal_size_max 0.32
_exptl_crystal_size_mid 0.3
_exptl_crystal_size_min 0.28
_refine_diff_density_max 0.818
_refine_diff_density_min -0.570
_refine_diff_density_rms 0.116
_refine_ls_abs_structure_details
;
 Flack x determined using 1193 quotients [(I+)-(I-)]/[(I+)+(I-)]
 (Parsons, Flack and Wagner, Acta Cryst. B69 (2013) 249-259).
;
_refine_ls_abs_structure_Flack 0.13(5)
_refine_ls_extinction_coef 0.018(4)
_refine_ls_extinction_expression Fc^*^=kFc[1+0.001xFc^2^\l^3^/sin(2\q)]^-1/4^
_refine_ls_extinction_method 'SHELXL-2014/7 (Sheldrick 2014'
_refine_ls_goodness_of_fit_ref 1.081
_refine_ls_hydrogen_treatment constr
_refine_ls_matrix_type full
_refine_ls_number_parameters 319
_refine_ls_number_reflns 5200
_refine_ls_number_restraints 169
_refine_ls_restrained_S_all 1.099
_refine_ls_R_factor_all 0.1599
_refine_ls_R_factor_gt 0.1402
_refine_ls_shift/su_max 0.001
_refine_ls_shift/su_mean 0.000
_refine_ls_structure_factor_coef Fsqd
_refine_ls_weighting_details 'w=1/[\s^2^(Fo^2^)+(0.0862P)^2^+19.4170P] where P=(Fo^2^+2Fc^2^)/3'
_refine_ls_weighting_scheme calc
_refine_ls_wR_factor_gt 0.3273
_refine_ls_wR_factor_ref 0.3392
_reflns_Friedel_coverage 0.877
_reflns_Friedel_fraction_full 0.958
_reflns_Friedel_fraction_max 0.939
_reflns_number_gt 4132
_reflns_number_total 5200
_reflns_threshold_expression 'I > 2\s(I)'
_cod_data_source_file c8cc03885f2.cif
_cod_data_source_block 1
_cod_depositor_comments 'Adding full bibliography for 7121866--7121867.cif.'
_cod_original_cell_volume 2356.3(13)
_cod_original_formula_sum 'C18 H30 Cl F2 N O10 '
_cod_database_code 7121866
_shelx_shelxl_version_number 2014/7
_shelx_space_group_comment
;
The symmetry employed for this shelxl refinement is uniquely defined
by the following loop, which should always be used as a source of
symmetry information in preference to the above space-group names.
They are only intended as comments.
;

loop_
_space_group_symop_operation_xyz
'x, y, z'
'-x, -y, z+1/2'
'x+1/2, -y, z'
'-x+1/2, y, z+1/2'

loop_
_atom_site_label
_atom_site_type_symbol
_atom_site_fract_x
_atom_site_fract_y
_atom_site_fract_z
_atom_site_U_iso_or_equiv
_atom_site_adp_type
_atom_site_occupancy
_atom_site_site_symmetry_order
_atom_site_calc_flag
_atom_site_refinement_flags_posn
_atom_site_refinement_flags_adp
_atom_site_refinement_flags_occupancy
_atom_site_disorder_assembly
_atom_site_disorder_group
Cl1 Cl 0.2163(2) 0.2517(3) 0.8873(3) 0.0444(8) Uani 1 1 d D . . . .
O7 O 0.3108(7) 0.2360(10) 0.9098(9) 0.064(3) Uani 1 1 d . . . . .
O8 O 0.1969(17) 0.2036(19) 0.7942(14) 0.067(5) Uani 0.491(12) 1 d D U P A 1
O9 O 0.1632(16) 0.187(2) 0.9570(14) 0.068(5) Uani 0.491(12) 1 d D U P A 1
O10 O 0.1852(16) 0.3686(15) 0.8779(18) 0.068(5) Uani 0.491(12) 1 d D U P A 1
O8' O 0.2046(18) 0.3371(17) 0.8158(16) 0.069(5) Uani 0.509(12) 1 d D U P A 2
O9' O 0.1819(14) 0.1365(14) 0.8654(15) 0.062(5) Uani 0.509(12) 1 d D U P A 2
O10' O 0.1704(17) 0.298(2) 0.9676(15) 0.073(5) Uani 0.509(12) 1 d D U P A 2
C6 C 0.0663(12) 0.6531(14) 0.5170(13) 0.062(5) Uani 1 1 d . . . . .
H6A H 0.0111 0.6054 0.5108 0.074 Uiso 1 1 calc R U . . .
H6B H 0.0963 0.6574 0.4569 0.074 Uiso 1 1 calc R U . . .
C4 C 0.0980(11) 0.9731(11) 0.5783(13) 0.055(4) Uani 1 1 d . . . . .
H4A H 0.0648 0.9758 0.6367 0.066 Uiso 1 1 calc R U . . .
H4B H 0.0585 1.0048 0.5301 0.066 Uiso 1 1 calc R U . . .
C3 C 0.1855(12) 1.0488(13) 0.5855(13) 0.061(5) Uani 1 1 d . . . . .
H3A H 0.2177 1.0481 0.5265 0.074 Uiso 1 1 calc R U . . .
H3B H 0.1693 1.1304 0.5999 0.074 Uiso 1 1 calc R U . . .
C1 C 0.3793(12) 1.0224(15) 0.7451(11) 0.062(4) Uani 1 1 d . U . . .
H1A H 0.4335 1.0712 0.7544 0.074 Uiso 1 1 calc R U . . .
H1B H 0.3432 1.0235 0.8018 0.074 Uiso 1 1 calc R U . . .
C5 C 0.0423(10) 0.7785(10) 0.5520(9) 0.038(3) Uani 1 1 d . . . . .
H5A H -0.0021 0.8147 0.5104 0.046 Uiso 1 1 calc R U . . .
H5B H 0.0147 0.7731 0.6132 0.046 Uiso 1 1 calc R U . . .
C2 C 0.3233(11) 1.0693(12) 0.6647(13) 0.060(4) Uani 1 1 d . U . . .
H2A H 0.3087 1.1523 0.6754 0.072 Uiso 1 1 calc R U . . .
H2B H 0.3592 1.0642 0.6080 0.072 Uiso 1 1 calc R U . . .
O6 O 0.2415(7) 1.0043(7) 0.6538(7) 0.045(2) Uani 1 1 d . . . . .
O5 O 0.1222(6) 0.8503(9) 0.5564(7) 0.049(3) Uani 1 1 d . . . . .
O4 O 0.1271(8) 0.6014(9) 0.5850(8) 0.057(3) Uani 1 1 d . . . . .
C8 C 0.1657(12) 0.4904(15) 0.5449(13) 0.066(5) Uani 1 1 d . . . . .
H8A H 0.2017 0.5083 0.4899 0.079 Uiso 1 1 calc R U . . .
H8B H 0.1167 0.4364 0.5276 0.079 Uiso 1 1 calc R U . . .
C9 C 0.2254(14) 0.4352(16) 0.6184(19) 0.105(10) Uani 1 1 d . . . . .
H9A H 0.1898 0.4201 0.6741 0.126 Uiso 1 1 calc R U . . .
H9B H 0.2504 0.3603 0.5964 0.126 Uiso 1 1 calc R U . . .
O3 O 0.2984(8) 0.5179(8) 0.6378(8) 0.055(3) Uani 1 1 d . . . . .
N1 N 0.7569(7) 0.2486(9) 0.1976(7) 0.036(2) Uani 1 1 d . . . . .
H1E H 0.7542 0.1729 0.1776 0.043 Uiso 1 1 d R U . . .
H1D H 0.6990 0.2741 0.2067 0.043 Uiso 1 1 d R U . . .
H1C H 0.7844 0.2922 0.1532 0.043 Uiso 1 1 d R U . . .
F1 F 0.9528(10) 0.2689(15) 0.5278(9) 0.119(5) Uani 1 1 d . U . . .
C15 C 0.9038(10) 0.2702(19) 0.4452(11) 0.072(4) Uani 1 1 d . U . . .
C17 C 0.8846(13) 0.1623(18) 0.4090(12) 0.069(4) Uani 1 1 d . U . . .
C11 C 0.8743(11) 0.3701(18) 0.4069(11) 0.071(4) Uani 1 1 d . U . . .
H11 H 0.8860 0.4439 0.4335 0.086 Uiso 1 1 calc R U . . .
C13 C 0.8085(8) 0.2485(12) 0.2853(9) 0.038(3) Uani 1 1 d . U . . .
C12 C 0.4450(12) 0.5436(15) 0.7202(16) 0.078(6) Uani 1 1 d . . . . .
H12A H 0.4826 0.5040 0.7665 0.093 Uiso 1 1 calc R U . . .
H12B H 0.4824 0.5567 0.6654 0.093 Uiso 1 1 calc R U . . .
C18 C 0.8263(12) 0.3590(15) 0.3274(11) 0.061(4) Uani 1 1 d . U . . .
H18A H 0.8040 0.4274 0.2991 0.073 Uiso 1 1 calc R U . . .
C19 C 0.8383(11) 0.1459(15) 0.3246(11) 0.055(3) Uani 1 1 d . U . . .
H19A H 0.8288 0.0715 0.2980 0.066 Uiso 1 1 calc R U . . .
O2 O 0.4148(6) 0.6524(9) 0.7550(7) 0.045(2) Uani 1 1 d . . . . .
C20 C 0.4899(10) 0.7307(11) 0.7664(11) 0.046(3) Uani 1 1 d . . . . .
H20A H 0.5213 0.7415 0.7076 0.055 Uiso 1 1 calc R U . . .
H20B H 0.5332 0.6979 0.8107 0.055 Uiso 1 1 calc R U . . .
O1 O 0.4049(6) 0.9045(9) 0.7226(7) 0.047(2) Uani 1 1 d . . . . .
F2 F 0.9230(11) 0.0673(14) 0.4498(10) 0.125(5) Uani 1 1 d . U . . .
C21 C 0.4549(10) 0.8463(14) 0.8003(12) 0.056(4) Uani 1 1 d . . . . .
H21A H 0.5055 0.8961 0.8206 0.067 Uiso 1 1 calc R U . . .
H21B H 0.4138 0.8342 0.8526 0.067 Uiso 1 1 calc R U . . .
C22 C 0.3658(14) 0.4679(15) 0.6963(18) 0.088(7) Uani 1 1 d . . . . .
H22A H 0.3890 0.3965 0.6666 0.105 Uiso 1 1 calc R U . . .
H22B H 0.3362 0.4438 0.7536 0.105 Uiso 1 1 calc R U . . .

loop_
_atom_site_aniso_label
_atom_site_aniso_U_11
_atom_site_aniso_U_22
_atom_site_aniso_U_33
_atom_site_aniso_U_23
_atom_site_aniso_U_13
_atom_site_aniso_U_12
Cl1 0.0402(14) 0.0465(16) 0.0464(16) 0.0061(15) -0.0035(15) -0.0087(13)
O7 0.039(5) 0.055(6) 0.097(10) 0.016(6) -0.007(5) 0.009(5)
O8 0.064(9) 0.062(9) 0.076(10) -0.016(8) -0.017(9) 0.003(8)
O9 0.063(9) 0.058(9) 0.083(10) -0.001(9) -0.010(8) -0.011(8)
O10 0.068(9) 0.057(9) 0.080(10) -0.014(9) -0.012(9) 0.008(8)
O8' 0.075(9) 0.054(9) 0.077(10) 0.008(9) -0.011(9) 0.009(8)
O9' 0.061(8) 0.034(7) 0.090(10) -0.020(8) -0.007(8) -0.012(7)
O10' 0.066(9) 0.071(9) 0.083(10) -0.019(9) 0.013(9) 0.005(9)
C6 0.056(10) 0.046(9) 0.082(12) -0.028(9) -0.015(9) 0.003(7)
C4 0.061(9) 0.022(6) 0.082(12) 0.002(7) 0.002(8) 0.003(6)
C3 0.065(10) 0.042(8) 0.077(11) 0.032(8) -0.026(9) -0.003(7)
C1 0.066(10) 0.067(10) 0.053(10) 0.021(8) -0.003(8) -0.022(8)
C5 0.051(7) 0.031(6) 0.032(7) -0.008(5) -0.011(6) 0.004(5)
C2 0.063(10) 0.031(7) 0.085(11) 0.023(8) 0.016(8) 0.002(7)
O6 0.051(5) 0.029(4) 0.054(6) 0.021(4) 0.003(5) -0.015(4)
O5 0.036(5) 0.054(6) 0.058(7) 0.015(5) 0.003(5) 0.016(4)
O4 0.072(7) 0.047(6) 0.052(6) -0.022(5) 0.001(6) -0.015(5)
C8 0.070(11) 0.057(10) 0.071(11) -0.032(9) -0.036(9) 0.021(8)
C9 0.078(13) 0.059(10) 0.18(2) -0.062(13) -0.079(15) 0.016(9)
O3 0.060(6) 0.029(5) 0.076(8) -0.006(5) -0.003(5) 0.005(5)
N1 0.037(5) 0.030(5) 0.039(6) -0.011(5) -0.003(4) 0.008(4)
F1 0.114(10) 0.178(12) 0.065(7) -0.014(8) -0.047(7) -0.025(9)
C15 0.077(7) 0.087(8) 0.050(7) -0.023(6) -0.016(6) -0.004(7)
C17 0.079(7) 0.073(7) 0.056(7) -0.009(6) -0.024(6) 0.009(6)
C11 0.091(9) 0.074(8) 0.049(8) -0.014(7) -0.011(7) -0.033(7)
C13 0.042(6) 0.040(6) 0.033(6) -0.002(5) -0.007(5) -0.007(5)
C12 0.063(11) 0.062(10) 0.108(15) -0.022(10) -0.045(11) 0.035(9)
C18 0.083(8) 0.053(7) 0.046(7) -0.005(6) -0.012(6) -0.028(7)
C19 0.060(7) 0.056(7) 0.049(7) -0.007(6) -0.008(6) 0.005(6)
O2 0.035(5) 0.055(6) 0.045(6) -0.011(5) -0.010(4) 0.001(4)
C20 0.047(7) 0.027(6) 0.064(10) 0.002(6) -0.012(7) -0.006(5)
O1 0.035(5) 0.059(6) 0.046(5) 0.004(5) -0.016(4) -0.007(4)
F2 0.160(11) 0.112(10) 0.102(9) -0.002(8) -0.077(9) 0.025(9)
C21 0.046(8) 0.053(9) 0.069(11) 0.018(8) -0.021(8) -0.012(7)
C22 0.078(13) 0.039(9) 0.15(2) -0.033(11) -0.040(14) 0.005(9)

loop_
_atom_type_symbol
_atom_type_description
_atom_type_scat_dispersion_real
_atom_type_scat_dispersion_imag
_atom_type_scat_source
C C 0.0033 0.0016 'International Tables Vol C Tables 4.2.6.8 and 6.1.1.4'
H H 0.0000 0.0000 'International Tables Vol C Tables 4.2.6.8 and 6.1.1.4'
N N 0.0061 0.0033 'International Tables Vol C Tables 4.2.6.8 and 6.1.1.4'
O O 0.0106 0.0060 'International Tables Vol C Tables 4.2.6.8 and 6.1.1.4'
F F 0.0171 0.0103 'International Tables Vol C Tables 4.2.6.8 and 6.1.1.4'
Cl Cl 0.1484 0.1585 'International Tables Vol C Tables 4.2.6.8 and 6.1.1.4'

loop_
_geom_angle_atom_site_label_1
_geom_angle_atom_site_label_2
_geom_angle_atom_site_label_3
_geom_angle
O8' Cl1 O9' 114.4(13)
O10 Cl1 O7 116.8(11)
O8' Cl1 O7 111.4(12)
O9' Cl1 O7 106.1(11)
O8' Cl1 O10' 106.4(13)
O9' Cl1 O10' 110.3(13)
O7 Cl1 O10' 108.2(12)
O10 Cl1 O9 111.2(14)
O7 Cl1 O9 107.1(11)
O10 Cl1 O8 101.3(13)
O7 Cl1 O8 110.2(11)
O9 Cl1 O8 110.0(13)
O4 C6 C5 106.6(12)
O5 C4 C3 109.8(13)
O6 C3 C4 109.8(12)
O1 C1 C2 107.0(14)
O5 C5 C6 110.6(11)
O6 C2 C1 111.1(12)
C3 O6 C2 113.1(10)
C5 O5 C4 110.5(10)
C6 O4 C8 107.9(11)
O4 C8 C9 107.0(13)
O3 C9 C8 107.3(18)
C22 O3 C9 111.9(13)
C11 C15 C17 122.3(16)
C11 C15 F1 122.3(17)
C17 C15 F1 115.4(19)
F2 C17 C15 117.4(16)
F2 C17 C19 118.4(16)
C15 C17 C19 123.6(18)
C15 C11 C18 116.4(17)
C19 C13 C18 120.9(13)
C19 C13 N1 121.5(12)
C18 C13 N1 117.6(12)
O2 C12 C22 110.2(14)
C11 C18 C13 122.9(18)
C13 C19 C17 113.7(15)
C12 O2 C20 110.2(12)
O2 C20 C21 108.7(12)
C1 O1 C21 111.6(12)
C20 C21 O1 107.8(13)
O3 C22 C12 117.0(15)

loop_
_geom_bond_atom_site_label_1
_geom_bond_atom_site_label_2
_geom_bond_distance
Cl1 O10 1.397(16)
Cl1 O8' 1.417(17)
Cl1 O9' 1.424(14)
Cl1 O7 1.425(10)
Cl1 O10' 1.434(17)
Cl1 O9 1.459(17)
Cl1 O8 1.472(17)
C6 O4 1.44(2)
C6 C5 1.538(18)
C4 O5 1.459(16)
C4 C3 1.54(2)
C3 O6 1.372(17)
C1 O1 1.42(2)
C1 C2 1.51(2)
C5 O5 1.418(17)
C2 O6 1.406(18)
O4 C8 1.486(18)
C8 C9 1.50(3)
C9 O3 1.44(2)
O3 C22 1.41(2)
N1 C13 1.468(15)
F1 C15 1.39(2)
C15 C11 1.32(3)
C15 C17 1.35(3)
C17 F2 1.34(2)
C17 C19 1.40(2)
C11 C18 1.35(2)
C13 C19 1.36(2)
C13 C18 1.407(19)
C12 O2 1.393(18)
C12 C22 1.47(2)
O2 C20 1.413(16)
C20 C21 1.48(2)
O1 C21 1.486(17)

loop_
_geom_hbond_atom_site_label_D
_geom_hbond_atom_site_label_H
_geom_hbond_atom_site_label_A
_geom_hbond_distance_DH
_geom_hbond_distance_HA
_geom_hbond_distance_DA
_geom_hbond_angle_DHA
_geom_hbond_site_symmetry_A
N1 H1E O6 0.90 2.03 2.923(9) 170.0 2_664
N1 H1C O4 0.90 2.01 2.880(11) 162.8 2_664
N1 H1D O2 0.90 1.97 2.856(10) 166.0 2_664
